data_7250387
loop_
_publ_author_name
'Kutasevich, Alexandra G.'
'Nikitina, Evgeniya V.'
'Novoselskaya, Yana S.'
'Grigoriev, Mikhail S.'
'Brazhkin, Vadim V.'
'Kia, Reza'
'Zubkov, Fedor I.'
'Gomila, Rosa M.'
'Frontera, Antonio'

_publ_section_title
;
 Synthesis and structure of 7-thiabicyclo[2.2.1]heptenes: functional
 complementarity of the sulfur atom and the ethenyl fragment
;
_journal_issue 23
_journal_name_full CrystEngComm
_journal_page_first 3947
_journal_page_last 3956
_journal_paper_doi 10.1039/D4CE01118J
_journal_volume 27
_journal_year 2025
_chemical_absolute_configuration ad
_chemical_formula_sum 'C14 H11 N O2 S'
_chemical_formula_weight 257.30
_space_group_crystal_system trigonal
_space_group_IT_number 146
_space_group_name_Hall 'R 3'
_space_group_name_H-M_alt 'R 3 :H'
_atom_sites_solution_hydrogens geom
_audit_creation_method SHELXL-2018/3
_audit_update_record
;
2025-02-16 deposited with the CCDC.	2025-05-13 downloaded from the CCDC.
;
_cell_angle_alpha 90
_cell_angle_beta 90
_cell_angle_gamma 120
_cell_formula_units_Z 9
_cell_length_a 17.5842(13)
_cell_length_b 17.5842(13)
_cell_length_c 9.8889(8)
_cell_measurement_reflns_used 3062
_cell_measurement_temperature 100(2)
_cell_measurement_theta_max 27.91
_cell_measurement_theta_min 2.46
_cell_volume 2648.0(4)
_computing_structure_refinement 'SHELXL-2018/3 (Sheldrick, 2018)'
_diffrn_ambient_temperature 100(2)
_diffrn_measured_fraction_theta_full 0.997
_diffrn_measured_fraction_theta_max 0.997
_diffrn_measurement_device_type 'Bruker KAPPA APEX II area-detector diffractometer'
_diffrn_radiation_type MoK\a
_diffrn_radiation_wavelength 0.71073
_diffrn_reflns_av_R_equivalents 0.0567
_diffrn_reflns_av_unetI/netI 0.0632
_diffrn_reflns_Laue_measured_fraction_full 0.997
_diffrn_reflns_Laue_measured_fraction_max 0.997
_diffrn_reflns_limit_h_max 24
_diffrn_reflns_limit_h_min -24
_diffrn_reflns_limit_k_max 24
_diffrn_reflns_limit_k_min -24
_diffrn_reflns_limit_l_max 13
_diffrn_reflns_limit_l_min -13
_diffrn_reflns_number 15223
_diffrn_reflns_point_group_measured_fraction_full 0.995
_diffrn_reflns_point_group_measured_fraction_max 0.988
_diffrn_reflns_theta_full 25.242
_diffrn_reflns_theta_max 30.103
_diffrn_reflns_theta_min 4.014
_exptl_absorpt_coefficient_mu 0.267
_exptl_absorpt_correction_T_max 0.7460
_exptl_absorpt_correction_T_min 0.6874
_exptl_absorpt_correction_type multi-scan
_exptl_absorpt_process_details
;
 SADABS 2016/2: Krause, L., Herbst-Irmer, R., Sheldrick G.M. & Stalke D.,
 J. Appl. Cryst. 48 (2015) 3-10
;
_exptl_crystal_colour colourless
_exptl_crystal_density_diffrn 1.452
_exptl_crystal_description bulk
_exptl_crystal_F_000 1206
_exptl_crystal_size_max 0.400
_exptl_crystal_size_mid 0.360
_exptl_crystal_size_min 0.340
_refine_diff_density_max 0.258
_refine_diff_density_min -0.230
_refine_diff_density_rms 0.055
_refine_ls_abs_structure_details
;
 Flack x determined using 1246 quotients [(I+)-(I-)]/[(I+)+(I-)]
 (Parsons, Flack and Wagner, Acta Cryst. B69 (2013) 249-259).
;
_refine_ls_abs_structure_Flack 0.07(5)
_refine_ls_extinction_method none
_refine_ls_goodness_of_fit_ref 1.014
_refine_ls_hydrogen_treatment constr
_refine_ls_matrix_type full
_refine_ls_number_parameters 163
_refine_ls_number_reflns 3410
_refine_ls_number_restraints 1
_refine_ls_restrained_S_all 1.013
_refine_ls_R_factor_all 0.0484
_refine_ls_R_factor_gt 0.0392
_refine_ls_shift/su_max 0.000
_refine_ls_shift/su_mean 0.000
_refine_ls_structure_factor_coef Fsqd
_refine_ls_weighting_details 'w=1/[\s^2^(Fo^2^)+(0.0351P)^2^+0.4277P] where P=(Fo^2^+2Fc^2^)/3'
_refine_ls_weighting_scheme calc
_refine_ls_wR_factor_gt 0.0766
_refine_ls_wR_factor_ref 0.0801
_reflns_Friedel_coverage 0.983
_reflns_Friedel_fraction_full 0.993
_reflns_Friedel_fraction_max 0.980
_reflns_number_gt 3025
_reflns_number_total 3410
_reflns_threshold_expression 'I > 2\s(I)'
_cod_data_source_file d4ce01118j2.cif
_cod_data_source_block N11_R3_LT
_cod_depositor_comments
;
The following automatic conversions were performed:

data item '_chemical_absolute_configuration' value 'AD' was changed
to 'ad' in accordance with the
/home/data/users/saulius/crontab/automatic-downloads/rss-feeds/RSC/lib/dictionaries/cif_core.dic
dictionary named 'cif_core.dic' version 2.4.2 last updated on
2011-04-26.

Automatic conversion script
Id: cif_fix_values 8170 2020-07-09 18:12:32Z antanas 

 Adding full bibliography for 7250385--7250387.cif.
;
_cod_database_code 7250387
_shelx_shelxl_version_number 2018/3
_shelx_space_group_comment
;
The symmetry employed for this shelxl refinement is uniquely defined
by the following loop, which should always be used as a source of
symmetry information in preference to the above space-group names.
They are only intended as comments.
;
_shelx_estimated_absorpt_t_min 0.901
_shelx_estimated_absorpt_t_max 0.915

loop_
_space_group_symop_operation_xyz
'x, y, z'
'-y, x-y, z'
'-x+y, -x, z'
'x+2/3, y+1/3, z+1/3'
'-y+2/3, x-y+1/3, z+1/3'
'-x+y+2/3, -x+1/3, z+1/3'
'x+1/3, y+2/3, z+2/3'
'-y+1/3, x-y+2/3, z+2/3'
'-x+y+1/3, -x+2/3, z+2/3'

loop_
_atom_site_label
_atom_site_type_symbol
_atom_site_fract_x
_atom_site_fract_y
_atom_site_fract_z
_atom_site_U_iso_or_equiv
_atom_site_adp_type
_atom_site_occupancy
_atom_site_site_symmetry_order
_atom_site_calc_flag
_atom_site_refinement_flags_posn
_atom_site_refinement_flags_adp
_atom_site_refinement_flags_occupancy
_atom_site_disorder_assembly
_atom_site_disorder_group
S1 S 0.44290(4) 0.66271(4) 0.30215(6) 0.01302(14) Uani 1 1 d . . . . .
O1 O 0.54645(13) 0.61493(13) 0.61606(19) 0.0164(4) Uani 1 1 d . . . . .
O2 O 0.29655(13) 0.41828(12) 0.39504(19) 0.0162(4) Uani 1 1 d . . . . .
N2 N 0.41182(14) 0.51080(14) 0.5334(2) 0.0112(4) Uani 1 1 d . . . . .
C1 C 0.50075(17) 0.57330(17) 0.5218(3) 0.0118(5) Uani 1 1 d . . . . .
C3 C 0.37344(17) 0.47298(17) 0.4094(2) 0.0109(5) Uani 1 1 d . . . . .
C3A C 0.44343(17) 0.51266(16) 0.3003(3) 0.0111(5) Uani 1 1 d . . . . .
H3AA H 0.451775 0.466972 0.253389 0.013 Uiso 1 1 calc R U . . .
C4 C 0.42330(18) 0.56812(18) 0.1980(3) 0.0124(5) Uani 1 1 d . . . . .
H4A H 0.364360 0.536156 0.153669 0.015 Uiso 1 1 calc R U . . .
C5 C 0.50116(19) 0.60838(19) 0.1021(3) 0.0156(6) Uani 1 1 d . . . . .
H5A H 0.498742 0.593870 0.009089 0.019 Uiso 1 1 calc R U . . .
C6 C 0.57306(19) 0.66672(19) 0.1667(3) 0.0160(6) Uani 1 1 d . . . . .
H6A H 0.629518 0.700248 0.126911 0.019 Uiso 1 1 calc R U . . .
C7A C 0.52749(17) 0.58014(17) 0.3752(3) 0.0109(5) Uani 1 1 d . . . . .
H7AA H 0.576400 0.567298 0.362749 0.013 Uiso 1 1 calc R U . . .
C7 C 0.55117(18) 0.67168(18) 0.3146(3) 0.0131(5) Uani 1 1 d . . . . .
H7A H 0.596444 0.723802 0.365706 0.016 Uiso 1 1 calc R U . . .
C8 C 0.36367(17) 0.49579(17) 0.6569(3) 0.0118(5) Uani 1 1 d . . . . .
C9 C 0.29899(18) 0.51881(19) 0.6649(3) 0.0152(5) Uani 1 1 d . . . . .
H9A H 0.285492 0.542611 0.588421 0.018 Uiso 1 1 calc R U . . .
C10 C 0.25409(18) 0.50667(19) 0.7860(3) 0.0170(6) Uani 1 1 d . . . . .
H10A H 0.209653 0.522198 0.792407 0.020 Uiso 1 1 calc R U . . .
C11 C 0.27402(18) 0.47200(19) 0.8973(3) 0.0167(6) Uani 1 1 d . . . . .
H11A H 0.243048 0.463632 0.979724 0.020 Uiso 1 1 calc R U . . .
C12 C 0.33939(18) 0.44935(19) 0.8887(3) 0.0160(6) Uani 1 1 d . . . . .
H12A H 0.352906 0.425592 0.965217 0.019 Uiso 1 1 calc R U . . .
C13 C 0.38469(18) 0.46152(18) 0.7684(3) 0.0140(5) Uani 1 1 d . . . . .
H13A H 0.429586 0.446617 0.762136 0.017 Uiso 1 1 calc R U . . .

loop_
_atom_site_aniso_label
_atom_site_aniso_U_11
_atom_site_aniso_U_22
_atom_site_aniso_U_33
_atom_site_aniso_U_23
_atom_site_aniso_U_13
_atom_site_aniso_U_12
S1 0.0135(3) 0.0127(3) 0.0162(3) -0.0004(3) -0.0004(3) 0.0090(3)
O1 0.0132(10) 0.0167(10) 0.0158(9) -0.0007(8) -0.0041(7) 0.0050(8)
O2 0.0131(10) 0.0127(10) 0.0165(9) -0.0023(8) 0.0002(7) 0.0017(8)
N2 0.0109(11) 0.0108(11) 0.0109(10) -0.0004(8) -0.0004(8) 0.0046(9)
C1 0.0116(12) 0.0110(13) 0.0145(12) 0.0032(10) 0.0007(10) 0.0069(11)
C3 0.0121(12) 0.0083(12) 0.0129(12) 0.0003(9) 0.0005(9) 0.0055(10)
C3A 0.0122(12) 0.0091(12) 0.0124(11) -0.0003(9) 0.0016(10) 0.0056(10)
C4 0.0140(13) 0.0148(13) 0.0102(11) -0.0010(10) 0.0003(10) 0.0085(11)
C5 0.0203(14) 0.0184(14) 0.0118(13) 0.0046(10) 0.0035(11) 0.0125(12)
C6 0.0154(14) 0.0168(14) 0.0173(13) 0.0089(11) 0.0061(10) 0.0091(12)
C7A 0.0114(12) 0.0112(12) 0.0124(12) 0.0010(9) 0.0014(10) 0.0074(10)
C7 0.0123(13) 0.0111(12) 0.0165(12) 0.0019(10) 0.0000(10) 0.0063(11)
C8 0.0106(12) 0.0094(12) 0.0109(12) -0.0016(9) 0.0011(10) 0.0016(10)
C9 0.0159(14) 0.0165(13) 0.0140(12) -0.0006(10) -0.0035(10) 0.0086(11)
C10 0.0120(13) 0.0213(15) 0.0189(14) -0.0015(11) 0.0008(11) 0.0093(12)
C11 0.0149(13) 0.0190(14) 0.0122(12) -0.0031(10) 0.0009(10) 0.0054(12)
C12 0.0187(14) 0.0151(14) 0.0124(12) 0.0020(10) 0.0000(10) 0.0071(11)
C13 0.0139(13) 0.0140(13) 0.0168(13) -0.0023(11) -0.0009(10) 0.0089(11)

loop_
_atom_type_symbol
_atom_type_description
_atom_type_scat_dispersion_real
_atom_type_scat_dispersion_imag
_atom_type_scat_source
C C 0.0033 0.0016 'International Tables Vol C Tables 4.2.6.8 and 6.1.1.4'
H H 0.0000 0.0000 'International Tables Vol C Tables 4.2.6.8 and 6.1.1.4'
N N 0.0061 0.0033 'International Tables Vol C Tables 4.2.6.8 and 6.1.1.4'
O O 0.0106 0.0060 'International Tables Vol C Tables 4.2.6.8 and 6.1.1.4'
S S 0.1246 0.1234 'International Tables Vol C Tables 4.2.6.8 and 6.1.1.4'

loop_
_geom_angle_atom_site_label_1
_geom_angle_atom_site_label_2
_geom_angle_atom_site_label_3
_geom_angle
_geom_angle_site_symmetry_1
_geom_angle_site_symmetry_3
_geom_angle_publ_flag
C7 S1 C4 80.33(13) . . ?
C1 N2 C3 112.8(2) . . ?
C1 N2 C8 122.7(2) . . ?
C3 N2 C8 124.1(2) . . ?
O1 C1 N2 123.9(2) . . ?
O1 C1 C7A 127.3(2) . . ?
N2 C1 C7A 108.8(2) . . ?
O2 C3 N2 124.1(2) . . ?
O2 C3 C3A 127.4(2) . . ?
N2 C3 C3A 108.5(2) . . ?
C3 C3A C7A 104.9(2) . . ?
C3 C3A C4 111.2(2) . . ?
C7A C3A C4 105.0(2) . . ?
C3 C3A H3AA 111.8 . . ?
C7A C3A H3AA 111.8 . . ?
C4 C3A H3AA 111.8 . . ?
C5 C4 C3A 105.2(2) . . ?
C5 C4 S1 102.17(18) . . ?
C3A C4 S1 101.76(17) . . ?
C5 C4 H4A 115.3 . . ?
C3A C4 H4A 115.3 . . ?
S1 C4 H4A 115.3 . . ?
C6 C5 C4 110.4(2) . . ?
C6 C5 H5A 124.8 . . ?
C4 C5 H5A 124.8 . . ?
C5 C6 C7 109.6(2) . . ?
C5 C6 H6A 125.2 . . ?
C7 C6 H6A 125.2 . . ?
C1 C7A C3A 105.0(2) . . ?
C1 C7A C7 111.2(2) . . ?
C3A C7A C7 105.5(2) . . ?
C1 C7A H7AA 111.6 . . ?
C3A C7A H7AA 111.6 . . ?
C7 C7A H7AA 111.6 . . ?
C6 C7 C7A 104.7(2) . . ?
C6 C7 S1 102.22(18) . . ?
C7A C7 S1 101.89(17) . . ?
C6 C7 H7A 115.4 . . ?
C7A C7 H7A 115.4 . . ?
S1 C7 H7A 115.4 . . ?
C9 C8 C13 121.0(2) . . ?
C9 C8 N2 119.3(2) . . ?
C13 C8 N2 119.6(2) . . ?
C8 C9 C10 119.3(3) . . ?
C8 C9 H9A 120.4 . . ?
C10 C9 H9A 120.4 . . ?
C11 C10 C9 120.2(3) . . ?
C11 C10 H10A 119.9 . . ?
C9 C10 H10A 119.9 . . ?
C10 C11 C12 120.2(3) . . ?
C10 C11 H11A 119.9 . . ?
C12 C11 H11A 119.9 . . ?
C13 C12 C11 120.0(3) . . ?
C13 C12 H12A 120.0 . . ?
C11 C12 H12A 120.0 . . ?
C12 C13 C8 119.3(3) . . ?
C12 C13 H13A 120.3 . . ?
C8 C13 H13A 120.3 . . ?

loop_
_geom_bond_atom_site_label_1
_geom_bond_atom_site_label_2
_geom_bond_distance
_geom_bond_site_symmetry_2
_geom_bond_publ_flag
S1 C7 1.834(3) . ?
S1 C4 1.836(3) . ?
O1 C1 1.209(3) . ?
O2 C3 1.213(3) . ?
N2 C1 1.396(3) . ?
N2 C3 1.398(3) . ?
N2 C8 1.434(3) . ?
C1 C7A 1.511(4) . ?
C3 C3A 1.519(4) . ?
C3A C7A 1.545(4) . ?
C3A C4 1.563(4) . ?
C3A H3AA 1.0000 . ?
C4 C5 1.519(4) . ?
C4 H4A 1.0000 . ?
C5 C6 1.327(4) . ?
C5 H5A 0.9500 . ?
C6 C7 1.526(4) . ?
C6 H6A 0.9500 . ?
C7A C7 1.566(4) . ?
C7A H7AA 1.0000 . ?
C7 H7A 1.0000 . ?
C8 C9 1.387(4) . ?
C8 C13 1.392(4) . ?
C9 C10 1.391(4) . ?
C9 H9A 0.9500 . ?
C10 C11 1.385(4) . ?
C10 H10A 0.9500 . ?
C11 C12 1.395(4) . ?
C11 H11A 0.9500 . ?
C12 C13 1.388(4) . ?
C12 H12A 0.9500 . ?
C13 H13A 0.9500 . ?

loop_
_geom_hbond_atom_site_label_D
_geom_hbond_atom_site_label_H
_geom_hbond_atom_site_label_A
_geom_hbond_distance_DH
_geom_hbond_distance_HA
_geom_hbond_distance_DA
_geom_hbond_angle_DHA
_geom_hbond_site_symmetry_A
_geom_hbond_publ_flag
C3A H3AA O2 1.00 2.57 3.522(3) 159.4 9_554 yes
C6 H6A O1 0.95 2.45 3.344(3) 155.9 6_564 yes
C7A H7AA O1 1.00 2.41 3.338(3) 154.3 8_654 yes

loop_
_geom_torsion_atom_site_label_1
_geom_torsion_atom_site_label_2
_geom_torsion_atom_site_label_3
_geom_torsion_atom_site_label_4
_geom_torsion
_geom_torsion_site_symmetry_1
_geom_torsion_site_symmetry_2
_geom_torsion_site_symmetry_3
_geom_torsion_site_symmetry_4
_geom_torsion_publ_flag
C3 N2 C1 O1 179.0(2) . . . . ?
C8 N2 C1 O1 6.2(4) . . . . ?
C3 N2 C1 C7A 0.1(3) . . . . ?
C8 N2 C1 C7A -172.7(2) . . . . ?
C1 N2 C3 O2 -178.7(2) . . . . ?
C8 N2 C3 O2 -6.0(4) . . . . ?
C1 N2 C3 C3A 0.7(3) . . . . ?
C8 N2 C3 C3A 173.4(2) . . . . ?
O2 C3 C3A C7A 178.2(3) . . . . ?
N2 C3 C3A C7A -1.2(3) . . . . ?
O2 C3 C3A C4 65.2(3) . . . . ?
N2 C3 C3A C4 -114.2(2) . . . . ?
C3 C3A C4 C5 176.1(2) . . . . ?
C7A C3A C4 C5 63.2(2) . . . . ?
C3 C3A C4 S1 69.9(2) . . . . ?
C7A C3A C4 S1 -43.0(2) . . . . ?
C7 S1 C4 C5 -50.11(18) . . . . ?
C7 S1 C4 C3A 58.49(17) . . . . ?
C3A C4 C5 C6 -67.5(3) . . . . ?
S1 C4 C5 C6 38.4(3) . . . . ?
C4 C5 C6 C7 0.3(3) . . . . ?
O1 C1 C7A C3A -179.7(3) . . . . ?
N2 C1 C7A C3A -0.8(3) . . . . ?
O1 C1 C7A C7 -66.1(3) . . . . ?
N2 C1 C7A C7 112.8(2) . . . . ?
C3 C3A C7A C1 1.2(3) . . . . ?
C4 C3A C7A C1 118.5(2) . . . . ?
C3 C3A C7A C7 -116.3(2) . . . . ?
C4 C3A C7A C7 1.0(3) . . . . ?
C5 C6 C7 C7A 67.0(3) . . . . ?
C5 C6 C7 S1 -38.9(3) . . . . ?
C1 C7A C7 C6 -178.0(2) . . . . ?
C3A C7A C7 C6 -64.7(2) . . . . ?
C1 C7A C7 S1 -71.8(2) . . . . ?
C3A C7A C7 S1 41.5(2) . . . . ?
C4 S1 C7 C6 50.32(18) . . . . ?
C4 S1 C7 C7A -57.75(17) . . . . ?
C1 N2 C8 C9 111.6(3) . . . . ?
C3 N2 C8 C9 -60.4(3) . . . . ?
C1 N2 C8 C13 -66.0(3) . . . . ?
C3 N2 C8 C13 122.0(3) . . . . ?
C13 C8 C9 C10 -0.5(4) . . . . ?
N2 C8 C9 C10 -178.1(2) . . . . ?
C8 C9 C10 C11 0.0(4) . . . . ?
C9 C10 C11 C12 0.2(4) . . . . ?
C10 C11 C12 C13 0.0(4) . . . . ?
C11 C12 C13 C8 -0.5(4) . . . . ?
C9 C8 C13 C12 0.7(4) . . . . ?
N2 C8 C13 C12 178.3(2) . . . . ?
